data_4506279
loop_
_publ_author_name
'Wang, Hao'
'Liu, Sui-Jun'
'Tian, Dan'
'Jia, Ji-Min'
'Hu, Tong-Liang'

_publ_section_title
;
 Temperature-Dependent Structures of Lanthanide Metal--Organic Frameworks
 Based on Furan-2,5-Dicarboxylate and Oxalate
;
_journal_issue 6
_journal_name_full 'Crystal Growth &amp; Design'
_journal_page_first 3263
_journal_paper_doi 10.1021/cg3004036
_journal_volume 12
_journal_year 2012
_chemical_formula_moiety 'C7 H6 O9 Nd,H2 O'
_chemical_formula_sum 'C7 H8 Nd O10'
_chemical_formula_weight 396.37
_chemical_name_systematic
; 
 ? 
;
_space_group_IT_number 14
_symmetry_cell_setting monoclinic
_symmetry_space_group_name_Hall '-P 2ybc'
_symmetry_space_group_name_H-M 'P 1 21/c 1'
_atom_sites_solution_hydrogens geom
_atom_sites_solution_primary direct
_atom_sites_solution_secondary difmap
_audit_creation_method SHELXL-97
_cell_angle_alpha 90.00
_cell_angle_beta 108.33(3)
_cell_angle_gamma 90.00
_cell_formula_units_Z 4
_cell_length_a 7.4128(15)
_cell_length_b 9.771(2)
_cell_length_c 15.395(5)
_cell_measurement_reflns_used 10062
_cell_measurement_temperature 293(2)
_cell_measurement_theta_max 27.61
_cell_measurement_theta_min 3.33
_cell_volume 1058.5(5)
_computing_structure_refinement 'SHELXL-97 (Sheldrick, 1997)'
_computing_structure_solution 'SHELXS-97 (Sheldrick, 1990)'
_diffrn_ambient_temperature 293(2)
_diffrn_measured_fraction_theta_full 0.998
_diffrn_measured_fraction_theta_max 0.998
_diffrn_measurement_device_type 'Rigaku SCXmini diffractometer'
_diffrn_measurement_method \w
_diffrn_radiation_monochromator graphite
_diffrn_radiation_source 'fine-focus sealed tube'
_diffrn_radiation_type MoK\a
_diffrn_radiation_wavelength 0.71073
_diffrn_reflns_av_R_equivalents 0.0500
_diffrn_reflns_av_sigmaI/netI 0.0358
_diffrn_reflns_limit_h_max 8
_diffrn_reflns_limit_h_min -8
_diffrn_reflns_limit_k_max 11
_diffrn_reflns_limit_k_min -11
_diffrn_reflns_limit_l_max 18
_diffrn_reflns_limit_l_min -18
_diffrn_reflns_number 9096
_diffrn_reflns_theta_full 25.20
_diffrn_reflns_theta_max 25.20
_diffrn_reflns_theta_min 3.33
_diffrn_standards_decay_% 0
_diffrn_standards_interval_time 0
_diffrn_standards_number 0
_exptl_absorpt_coefficient_mu 4.954
_exptl_absorpt_correction_T_max 0.4226
_exptl_absorpt_correction_T_min 0.3376
_exptl_absorpt_correction_type multi-scan
_exptl_absorpt_process_details Higashi,1995
_exptl_crystal_colour pink
_exptl_crystal_density_diffrn 2.487
_exptl_crystal_density_method 'not measured'
_exptl_crystal_description prism
_exptl_crystal_F_000 760
_exptl_crystal_size_max 0.28
_exptl_crystal_size_mid 0.23
_exptl_crystal_size_min 0.21
_refine_diff_density_max 0.548
_refine_diff_density_min -0.722
_refine_diff_density_rms 0.126
_refine_ls_extinction_method none
_refine_ls_goodness_of_fit_ref 1.032
_refine_ls_hydrogen_treatment mixed
_refine_ls_matrix_type full
_refine_ls_number_parameters 181
_refine_ls_number_reflns 1904
_refine_ls_number_restraints 11
_refine_ls_restrained_S_all 1.031
_refine_ls_R_factor_all 0.0378
_refine_ls_R_factor_gt 0.0288
_refine_ls_shift/su_max 0.001
_refine_ls_shift/su_mean 0.000
_refine_ls_structure_factor_coef Fsqd
_refine_ls_weighting_details 'calc w=1/[\s^2^(Fo^2^)+(0.0263P)^2^+2.3268P] where P=(Fo^2^+2Fc^2^)/3'
_refine_ls_weighting_scheme calc
_refine_ls_wR_factor_gt 0.0566
_refine_ls_wR_factor_ref 0.0595
_reflns_number_gt 1680
_reflns_number_total 1904
_reflns_threshold_expression >2sigma(I)
_cod_data_source_file cg3004036_si_002.cif
_cod_data_source_block 2
_cod_depositor_comments
;
The following automatic conversions were performed:

'_symmetry_cell_setting' value 'Monoclinic' changed to 'monoclinic'
according to /home/saulius/struct/CIF-dictionaries/cif_core.dic
dictionary named 'cif_core.dic' version 2.4.1 from 2010-06-29.

Automatic conversion script
Id: cif_fix_values 1891 2012-01-12 08:04:46Z andrius 
;
_cod_original_sg_symbol_Hall '-P 2ybc '
_cod_original_sg_symbol_H-M 'P 21/c '
_cod_database_code 4506279

loop_
_symmetry_equiv_pos_as_xyz
'x, y, z'
'-x, y+1/2, -z+1/2'
'-x, -y, -z'
'x, -y-1/2, z-1/2'

loop_
_atom_site_label
_atom_site_type_symbol
_atom_site_fract_x
_atom_site_fract_y
_atom_site_fract_z
_atom_site_U_iso_or_equiv
_atom_site_adp_type
_atom_site_occupancy
_atom_site_symmetry_multiplicity
_atom_site_calc_flag
_atom_site_refinement_flags
O7 O 0.7239(5) 0.5725(3) 0.5185(2) 0.0170(8) Uani 1 1 d .
Nd1 Nd 0.27586(4) 0.44470(3) 0.643399(18) 0.01246(10) Uani 1 1 d D
O1 O 0.1606(5) 0.6637(4) 0.5779(2) 0.0219(8) Uani 1 1 d .
O1W O 0.0068(5) 0.5288(4) 0.6944(3) 0.0221(9) Uani 1 1 d D
O2 O -0.0049(5) 0.6897(4) 0.4305(2) 0.0235(9) Uani 1 1 d .
O2W O 0.2372(5) 0.2770(4) 0.7616(3) 0.0302(10) Uani 1 1 d D
O3 O 0.3026(5) 0.9154(3) 0.5862(2) 0.0162(8) Uani 1 1 d .
O4 O 0.4793(5) 1.2512(3) 0.6415(2) 0.0181(8) Uani 1 1 d .
O5 O 0.5480(5) 1.0594(4) 0.7216(2) 0.0236(9) Uani 1 1 d .
O6 O 0.5551(5) 0.5488(4) 0.6141(2) 0.0222(8) Uani 1 1 d .
C1 C 0.1114(7) 0.7288(5) 0.5039(3) 0.0149(11) Uani 1 1 d .
C2 C 0.1902(7) 0.8672(5) 0.5038(3) 0.0153(11) Uani 1 1 d .
C3 C 0.1672(8) 0.9630(5) 0.4387(4) 0.0216(12) Uani 1 1 d .
H3 H 0.0996 0.9535 0.3769 0.026 Uiso 1 1 calc R
C4 C 0.2655(8) 1.0813(5) 0.4820(3) 0.0185(12) Uani 1 1 d .
H4 H 0.2728 1.1652 0.4548 0.022 Uiso 1 1 calc R
C5 C 0.3468(7) 1.0473(5) 0.5712(3) 0.0140(10) Uani 1 1 d .
C6 C 0.4665(7) 1.1239(5) 0.6507(4) 0.0156(11) Uani 1 1 d .
C7 C 0.5809(7) 0.5341(5) 0.5382(3) 0.0161(11) Uani 1 1 d .
O3W O 0.1496(6) 0.8222(4) 0.7419(3) 0.0307(10) Uani 1 1 d D
H1WA H -0.041(6) 0.461(4) 0.714(4) 0.046 Uiso 1 1 d D
H1WB H -0.081(5) 0.556(6) 0.647(2) 0.046 Uiso 1 1 d D
H2WB H 0.321(5) 0.228(5) 0.796(3) 0.046 Uiso 1 1 d D
H2WA H 0.129(4) 0.257(5) 0.768(4) 0.046 Uiso 1 1 d D
H3WA H 0.135(8) 0.795(6) 0.6895(18) 0.046 Uiso 1 1 d D
H3WB H 0.249(6) 0.795(6) 0.781(3) 0.046 Uiso 1 1 d D

loop_
_atom_site_aniso_label
_atom_site_aniso_U_11
_atom_site_aniso_U_22
_atom_site_aniso_U_33
_atom_site_aniso_U_23
_atom_site_aniso_U_13
_atom_site_aniso_U_12
O7 0.0138(18) 0.021(2) 0.017(2) -0.0003(15) 0.0053(15) -0.0030(16)
Nd1 0.01394(15) 0.01175(15) 0.01110(15) -0.00042(12) 0.00306(10) -0.00166(12)
O1 0.028(2) 0.0127(18) 0.023(2) 0.0040(17) 0.0043(16) 0.0020(17)
O1W 0.021(2) 0.024(2) 0.023(2) -0.0012(17) 0.0090(16) -0.0017(17)
O2 0.025(2) 0.022(2) 0.021(2) -0.0044(17) 0.0037(17) -0.0090(17)
O2W 0.026(2) 0.037(2) 0.029(2) 0.0175(19) 0.0110(19) 0.003(2)
O3 0.0231(19) 0.0096(18) 0.0128(19) 0.0015(14) 0.0011(15) -0.0017(15)
O4 0.0194(19) 0.0134(19) 0.019(2) -0.0001(15) 0.0025(16) -0.0017(15)
O5 0.027(2) 0.022(2) 0.015(2) 0.0031(17) -0.0026(16) -0.0014(18)
O6 0.0197(19) 0.033(2) 0.014(2) -0.0071(17) 0.0062(15) -0.0087(17)
C1 0.014(3) 0.016(3) 0.016(3) -0.001(2) 0.006(2) 0.000(2)
C2 0.015(3) 0.015(3) 0.015(3) -0.001(2) 0.001(2) -0.003(2)
C3 0.023(3) 0.026(3) 0.013(3) 0.001(2) 0.001(2) 0.000(2)
C4 0.027(3) 0.015(3) 0.011(3) 0.006(2) 0.002(2) -0.003(2)
C5 0.017(3) 0.010(2) 0.015(3) 0.003(2) 0.004(2) -0.001(2)
C6 0.014(3) 0.015(3) 0.019(3) 0.001(2) 0.006(2) 0.002(2)
C7 0.019(3) 0.010(3) 0.019(3) 0.003(2) 0.005(2) 0.000(2)
O3W 0.028(2) 0.037(2) 0.027(2) -0.007(2) 0.0068(19) 0.009(2)

loop_
_atom_type_symbol
_atom_type_description
_atom_type_scat_dispersion_real
_atom_type_scat_dispersion_imag
_atom_type_scat_source
C C 0.0033 0.0016 'International Tables Vol C Tables 4.2.6.8 and 6.1.1.4'
H H 0.0000 0.0000 'International Tables Vol C Tables 4.2.6.8 and 6.1.1.4'
O O 0.0106 0.0060 'International Tables Vol C Tables 4.2.6.8 and 6.1.1.4'
Nd Nd -0.1943 3.0179 'International Tables Vol C Tables 4.2.6.8 and 6.1.1.4'

loop_
_geom_angle_atom_site_label_1
_geom_angle_atom_site_label_2
_geom_angle_atom_site_label_3
_geom_angle
_geom_angle_site_symmetry_1
_geom_angle_site_symmetry_3
C7 O7 Nd1 119.3(3) . 3_666
O5 Nd1 O2 146.75(13) 2_646 3_566
O5 Nd1 O1 88.40(12) 2_646 .
O2 Nd1 O1 98.98(12) 3_566 .
O5 Nd1 O4 101.94(12) 2_646 1_545
O2 Nd1 O4 89.91(12) 3_566 1_545
O1 Nd1 O4 146.01(12) . 1_545
O5 Nd1 O6 72.68(13) 2_646 .
O2 Nd1 O6 140.57(12) 3_566 .
O1 Nd1 O6 76.40(13) . .
O4 Nd1 O6 76.05(12) 1_545 .
O5 Nd1 O1W 80.93(13) 2_646 .
O2 Nd1 O1W 72.17(13) 3_566 .
O1 Nd1 O1W 68.04(12) . .
O4 Nd1 O1W 145.15(12) 1_545 .
O6 Nd1 O1W 135.91(12) . .
O5 Nd1 O7 137.43(12) 2_646 3_666
O2 Nd1 O7 75.53(12) 3_566 3_666
O1 Nd1 O7 75.69(12) . 3_666
O4 Nd1 O7 74.94(11) 1_545 3_666
O6 Nd1 O7 65.32(11) . 3_666
O1W Nd1 O7 125.87(12) . 3_666
O5 Nd1 O2W 80.26(14) 2_646 .
O2 Nd1 O2W 73.49(13) 3_566 .
O1 Nd1 O2W 140.53(13) . .
O4 Nd1 O2W 73.45(12) 1_545 .
O6 Nd1 O2W 133.49(12) . .
O1W Nd1 O2W 72.87(13) . .
O7 Nd1 O2W 135.18(13) 3_666 .
C1 O1 Nd1 142.7(3) . .
Nd1 O1W H1WA 109(3) . .
Nd1 O1W H1WB 108(3) . .
H1WA O1W H1WB 104(4) . .
C1 O2 Nd1 147.7(3) . 3_566
Nd1 O2W H2WB 127(3) . .
Nd1 O2W H2WA 123(2) . .
H2WB O2W H2WA 110(4) . .
C2 O3 C5 106.1(4) . .
C6 O4 Nd1 134.4(3) . 1_565
C6 O5 Nd1 175.8(4) . 2_656
C7 O6 Nd1 120.4(3) . .
O2 C1 O1 126.0(5) . .
O2 C1 C2 116.3(4) . .
O1 C1 C2 117.6(5) . .
C3 C2 O3 110.5(4) . .
C3 C2 C1 133.0(5) . .
O3 C2 C1 116.3(4) . .
C2 C3 C4 106.9(5) . .
C2 C3 H3 126.5 . .
C4 C3 H3 126.5 . .
C5 C4 C3 106.0(4) . .
C5 C4 H4 127.0 . .
C3 C4 H4 127.0 . .
C4 C5 O3 110.3(4) . .
C4 C5 C6 132.7(5) . .
O3 C5 C6 117.0(4) . .
O5 C6 O4 124.5(5) . .
O5 C6 C5 118.3(4) . .
O4 C6 C5 117.2(5) . .
O7 C7 O6 125.7(5) . .
O7 C7 C7 117.4(6) . 3_666
O6 C7 C7 116.8(6) . 3_666
H3WA O3W H3WB 114(5) . .

loop_
_geom_bond_atom_site_label_1
_geom_bond_atom_site_label_2
_geom_bond_distance
_geom_bond_site_symmetry_2
O7 C7 1.248(6) .
O7 Nd1 2.499(3) 3_666
Nd1 O5 2.361(4) 2_646
Nd1 O2 2.370(4) 3_566
Nd1 O1 2.405(3) .
Nd1 O4 2.424(3) 1_545
Nd1 O6 2.471(4) .
Nd1 O1W 2.501(4) .
Nd1 O7 2.499(3) 3_666
Nd1 O2W 2.531(4) .
O1 C1 1.255(6) .
O1W H1WA 0.85(2) .
O1W H1WB 0.85(2) .
O2 C1 1.246(6) .
O2 Nd1 2.370(3) 3_566
O2W H2WB 0.831(19) .
O2W H2WA 0.858(19) .
O3 C2 1.363(6) .
O3 C5 1.367(6) .
O4 C6 1.259(6) .
O4 Nd1 2.424(3) 1_565
O5 C6 1.241(6) .
O5 Nd1 2.361(4) 2_656
O6 C7 1.251(6) .
C1 C2 1.473(7) .
C2 C3 1.343(7) .
C3 C4 1.416(7) .
C3 H3 0.9300 .
C4 C5 1.356(7) .
C4 H4 0.9300 .
C5 C6 1.470(7) .
C7 C7 1.542(10) 3_666
O3W H3WA 0.825(19) .
O3W H3WB 0.84(2) .

loop_
_geom_torsion_atom_site_label_1
_geom_torsion_atom_site_label_2
_geom_torsion_atom_site_label_3
_geom_torsion_atom_site_label_4
_geom_torsion
_geom_torsion_site_symmetry_1
_geom_torsion_site_symmetry_4
O5 Nd1 O1 C1 146.2(6) 2_646 .
O2 Nd1 O1 C1 -66.4(6) 3_566 .
O4 Nd1 O1 C1 37.0(7) 1_545 .
O6 Nd1 O1 C1 73.6(6) . .
O1W Nd1 O1 C1 -133.0(6) . .
O7 Nd1 O1 C1 6.0(5) 3_666 .
O2W Nd1 O1 C1 -141.3(5) . .
O5 Nd1 O6 C7 179.6(4) 2_646 .
O2 Nd1 O6 C7 -0.2(5) 3_566 .
O1 Nd1 O6 C7 -87.8(4) . .
O4 Nd1 O6 C7 72.1(4) 1_545 .
O1W Nd1 O6 C7 -124.4(4) . .
O7 Nd1 O6 C7 -7.5(3) 3_666 .
O2W Nd1 O6 C7 122.3(4) . .
Nd1 O2 C1 O1 27.7(10) 3_566 .
Nd1 O2 C1 C2 -149.1(5) 3_566 .
Nd1 O1 C1 O2 51.2(9) . .
Nd1 O1 C1 C2 -132.0(5) . .
C5 O3 C2 C3 1.4(6) . .
C5 O3 C2 C1 -175.5(4) . .
O2 C1 C2 C3 -2.3(9) . .
O1 C1 C2 C3 -179.4(6) . .
O2 C1 C2 O3 173.7(4) . .
O1 C1 C2 O3 -3.4(7) . .
O3 C2 C3 C4 -1.9(6) . .
C1 C2 C3 C4 174.2(5) . .
C2 C3 C4 C5 1.7(6) . .
C3 C4 C5 O3 -0.8(6) . .
C3 C4 C5 C6 179.8(5) . .
C2 O3 C5 C4 -0.3(5) . .
C2 O3 C5 C6 179.2(4) . .
Nd1 O5 C6 O4 -51(5) 2_656 .
Nd1 O5 C6 C5 129(5) 2_656 .
Nd1 O4 C6 O5 -101.9(6) 1_565 .
Nd1 O4 C6 C5 78.4(6) 1_565 .
C4 C5 C6 O5 -167.8(6) . .
O3 C5 C6 O5 12.8(7) . .
C4 C5 C6 O4 11.9(9) . .
O3 C5 C6 O4 -167.4(4) . .
Nd1 O7 C7 O6 -172.9(4) 3_666 .
Nd1 O7 C7 C7 5.3(7) 3_666 3_666
Nd1 O6 C7 O7 -173.9(4) . .
Nd1 O6 C7 C7 7.9(7) . 3_666
